data_7033425
loop_
_publ_author_name
'Ku, Hsiao-Yun'
'Tong, Bihai'
'Chi, Yun'
'Kao, Hao-Che'
'Yeh, Chia-Chi'
'Chang, Chih-Hao'
'Lee, Gene-Hsiang'

_publ_section_title
;
 Luminescent Pt(ii) complexes bearing dual isoquinolinyl pyrazolates:
 fundamentals and applications.
;
_journal_issue 18
_journal_name_full 'Dalton transactions (Cambridge, England : 2003)'
_journal_page_first 8552
_journal_page_last 8563
_journal_paper_doi 10.1039/c4dt03028a
_journal_volume 44
_journal_year 2015
_chemical_formula_sum 'C110 H100 F18 N18 Pt3'
_chemical_formula_weight 2601.35
_chemical_name_systematic
; 
 ? 
;
_space_group_IT_number 2
_symmetry_cell_setting triclinic
_symmetry_space_group_name_Hall '-P 1'
_symmetry_space_group_name_H-M 'P -1'
_atom_sites_solution_hydrogens geom
_atom_sites_solution_primary direct
_atom_sites_solution_secondary difmap
_audit_creation_method SHELXL-97
_audit_update_record
;
2014-10-02 deposited with the CCDC.
2014-12-16 downloaded from the CCDC.
;
_cell_angle_alpha 94.811(2)
_cell_angle_beta 99.629(2)
_cell_angle_gamma 94.980(2)
_cell_formula_units_Z 1
_cell_length_a 11.0996(7)
_cell_length_b 15.0849(10)
_cell_length_c 15.1862(10)
_cell_measurement_reflns_used 2282
_cell_measurement_temperature 150(2)
_cell_measurement_theta_max 20.35
_cell_measurement_theta_min 2.42
_cell_volume 2484.9(3)
_computing_cell_refinement 'Bruker SAINT'
_computing_data_collection 'Bruker SMART'
_computing_data_reduction 'Bruker SAINT'
_computing_molecular_graphics 'Bruker SHELXTL'
_computing_publication_material 'Bruker SHELXTL'
_computing_structure_refinement 'SHELXL-97 (Sheldrick, 2008)'
_computing_structure_solution 'SHELXS-97 (Sheldrick, 2008)'
_diffrn_ambient_temperature 150(2)
_diffrn_measured_fraction_theta_full 0.997
_diffrn_measured_fraction_theta_max 0.997
_diffrn_measurement_device_type 'BRUKER SMART APEXCCD area detector'
_diffrn_measurement_method 'omega scans'
_diffrn_radiation_monochromator graphite
_diffrn_radiation_source 'fine-focus sealed tube'
_diffrn_radiation_type MoK\a
_diffrn_radiation_wavelength 0.71073
_diffrn_reflns_av_R_equivalents 0.0715
_diffrn_reflns_av_sigmaI/netI 0.1130
_diffrn_reflns_limit_h_max 14
_diffrn_reflns_limit_h_min -14
_diffrn_reflns_limit_k_max 19
_diffrn_reflns_limit_k_min -19
_diffrn_reflns_limit_l_max 19
_diffrn_reflns_limit_l_min -19
_diffrn_reflns_number 24310
_diffrn_reflns_theta_full 27.50
_diffrn_reflns_theta_max 27.50
_diffrn_reflns_theta_min 1.36
_exptl_absorpt_coefficient_mu 4.306
_exptl_absorpt_correction_T_max 0.8135
_exptl_absorpt_correction_T_min 0.3582
_exptl_absorpt_correction_type multi-scan
_exptl_absorpt_process_details 'SADABS (Bruker, 2001)'
_exptl_crystal_colour orange
_exptl_crystal_density_diffrn 1.738
_exptl_crystal_density_meas ?
_exptl_crystal_density_method 'not measured'
_exptl_crystal_description needle
_exptl_crystal_F_000 1282
_exptl_crystal_size_max 0.30
_exptl_crystal_size_mid 0.07
_exptl_crystal_size_min 0.05
_refine_diff_density_max 1.991
_refine_diff_density_min -2.254
_refine_diff_density_rms 0.327
_refine_ls_extinction_method none
_refine_ls_goodness_of_fit_ref 1.054
_refine_ls_hydrogen_treatment constr
_refine_ls_matrix_type full
_refine_ls_number_parameters 668
_refine_ls_number_reflns 11405
_refine_ls_number_restraints 50
_refine_ls_restrained_S_all 1.059
_refine_ls_R_factor_all 0.0934
_refine_ls_R_factor_gt 0.0597
_refine_ls_shift/su_max 0.002
_refine_ls_shift/su_mean 0.000
_refine_ls_structure_factor_coef Fsqd
_refine_ls_weighting_details 'calc w=1/[\s^2^(Fo^2^)+(0.0577P)^2^+0.0000P] where P=(Fo^2^+2Fc^2^)/3'
_refine_ls_weighting_scheme calc
_refine_ls_wR_factor_gt 0.1244
_refine_ls_wR_factor_ref 0.1491
_reflns_number_gt 8149
_reflns_number_total 11405
_reflns_threshold_expression >2sigma(I)
_cod_data_source_file c4dt03028a2.cif
_cod_data_source_block ic16315
_cod_depositor_comments
;
The following automatic conversions were performed:

'_symmetry_cell_setting' value 'Triclinic' changed to 'triclinic'
according to
/usr/data/users/saulius/crontab/automatic-downloads/rss-feeds/RSC/lib/dictionaries/cif_core.dic
dictionary named 'cif_core.dic' version 2.4.2 from 2011-04-26.

Automatic conversion script
Id: cif_fix_values 2935 2014-11-11 08:27:57Z andrius 

The following automatic conversions were performed:

'_exptl_crystal_density_meas' value 'not_measured' was changed to '?'
- the value is perceived as not measured.

Automatic conversion script
Id: cif_fix_values 3008 2015-01-20 13:52:24Z robertas 

 Adding full bibliography for 7033425--7033426.cif.
;
_cod_original_sg_symbol_H-M P-1
_cod_database_code 7033425

loop_
_symmetry_equiv_pos_as_xyz
'x, y, z'
'-x, -y, -z'

loop_
_atom_site_label
_atom_site_type_symbol
_atom_site_fract_x
_atom_site_fract_y
_atom_site_fract_z
_atom_site_U_iso_or_equiv
_atom_site_adp_type
_atom_site_occupancy
_atom_site_symmetry_multiplicity
_atom_site_calc_flag
_atom_site_refinement_flags
_atom_site_disorder_assembly
_atom_site_disorder_group
Pt1 Pt 0.23308(3) 0.54006(2) 0.06123(2) 0.01971(10) Uani 1 1 d . . .
N1 N 0.1216(6) 0.5183(5) -0.0614(5) 0.0222(16) Uani 1 1 d . . .
N2 N 0.1811(6) 0.4084(5) 0.0548(5) 0.0236(16) Uani 1 1 d . . .
N3 N 0.2066(7) 0.3496(5) 0.1133(5) 0.0249(17) Uani 1 1 d . . .
N4 N 0.3479(6) 0.5613(5) 0.1819(5) 0.0214(16) Uani 1 1 d . . .
N5 N 0.2746(6) 0.6733(5) 0.0723(5) 0.0217(16) Uani 1 1 d . . .
N6 N 0.2368(6) 0.7345(5) 0.0175(5) 0.0252(17) Uani 1 1 d . . .
C1 C 0.1055(7) 0.5835(6) -0.1175(6) 0.025(2) Uani 1 1 d . . .
H1 H 0.1408 0.6429 -0.0973 0.030 Uiso 1 1 calc R . .
C2 C 0.0409(8) 0.5656(6) -0.2008(6) 0.031(2) Uani 1 1 d . . .
H2 H 0.0304 0.6126 -0.2384 0.037 Uiso 1 1 calc R . .
C3 C -0.0118(8) 0.4781(6) -0.2339(6) 0.030(2) Uani 1 1 d . . .
C4 C -0.0703(8) 0.4556(6) -0.3235(6) 0.029(2) Uani 1 1 d . . .
H4 H -0.0758 0.5011 -0.3631 0.034 Uiso 1 1 calc R . .
C5 C -0.1198(8) 0.3697(7) -0.3559(6) 0.030(2) Uani 1 1 d . A .
C6 C -0.1149(8) 0.3064(7) -0.2927(7) 0.037(2) Uani 1 1 d . . .
H6 H -0.1533 0.2477 -0.3122 0.044 Uiso 1 1 calc R . .
C7 C -0.0594(8) 0.3236(6) -0.2067(7) 0.029(2) Uani 1 1 d . . .
H7 H -0.0589 0.2782 -0.1670 0.035 Uiso 1 1 calc R . .
C8 C -0.0011(7) 0.4115(6) -0.1759(6) 0.0208(18) Uani 1 1 d U . .
C9 C 0.0725(7) 0.4335(6) -0.0837(6) 0.0216(18) Uani 1 1 d U . .
C10 C 0.1016(8) 0.3725(6) -0.0200(6) 0.0223(19) Uani 1 1 d . . .
C11 C 0.0727(8) 0.2834(7) -0.0077(7) 0.031(2) Uani 1 1 d . . .
H11 H 0.0187 0.2395 -0.0472 0.037 Uiso 1 1 calc R . .
C12 C 0.1396(8) 0.2733(6) 0.0744(6) 0.028(2) Uani 1 1 d . . .
C13 C 0.1431(11) 0.1921(7) 0.1233(8) 0.043(3) Uani 1 1 d . . .
C14 C -0.1715(9) 0.3443(7) -0.4554(7) 0.035(2) Uani 1 1 d . . .
C15 C -0.0693(19) 0.3342(16) -0.5008(14) 0.062(5) Uani 0.642(7) 1 d PU A 1
H15A H -0.0171 0.2922 -0.4715 0.093 Uiso 0.642(7) 1 calc PR A 1
H15B H -0.0215 0.3924 -0.4982 0.093 Uiso 0.642(7) 1 calc PR A 1
H15C H -0.0996 0.3112 -0.5636 0.093 Uiso 0.642(7) 1 calc PR A 1
C16 C -0.2550(15) 0.4120(11) -0.4905(10) 0.042(4) Uani 0.642(7) 1 d PU A 1
H16A H -0.3227 0.4140 -0.4567 0.062 Uiso 0.642(7) 1 calc PR A 1
H16B H -0.2882 0.3949 -0.5542 0.062 Uiso 0.642(7) 1 calc PR A 1
H16C H -0.2083 0.4711 -0.4834 0.062 Uiso 0.642(7) 1 calc PR A 1
C17 C -0.249(2) 0.2487(15) -0.4736(16) 0.065(6) Uani 0.642(7) 1 d PU A 1
H17A H -0.3132 0.2469 -0.4362 0.098 Uiso 0.642(7) 1 calc PR A 1
H17B H -0.1949 0.2023 -0.4588 0.098 Uiso 0.642(7) 1 calc PR A 1
H17C H -0.2878 0.2381 -0.5371 0.098 Uiso 0.642(7) 1 calc PR A 1
C15' C -0.089(4) 0.274(3) -0.495(3) 0.062(5) Uani 0.358(7) 1 d P A 2
H15D H -0.0578 0.2369 -0.4483 0.093 Uiso 0.358(7) 1 calc PR A 2
H15E H -0.0195 0.3069 -0.5148 0.093 Uiso 0.358(7) 1 calc PR A 2
H15F H -0.1386 0.2366 -0.5461 0.093 Uiso 0.358(7) 1 calc PR A 2
C16' C -0.135(3) 0.421(2) -0.5191(18) 0.042(4) Uani 0.358(7) 1 d P A 2
H16D H -0.0462 0.4371 -0.5062 0.062 Uiso 0.358(7) 1 calc PR A 2
H16E H -0.1775 0.4737 -0.5071 0.062 Uiso 0.358(7) 1 calc PR A 2
H16F H -0.1602 0.3973 -0.5823 0.062 Uiso 0.358(7) 1 calc PR A 2
C17' C -0.294(4) 0.288(3) -0.468(3) 0.065(6) Uani 0.358(7) 1 d P A 2
H17D H -0.2982 0.2559 -0.4153 0.098 Uiso 0.358(7) 1 calc PR A 2
H17E H -0.3026 0.2456 -0.5216 0.098 Uiso 0.358(7) 1 calc PR A 2
H17F H -0.3602 0.3274 -0.4756 0.098 Uiso 0.358(7) 1 calc PR A 2
C18 C 0.3874(8) 0.4955(6) 0.2312(6) 0.025(2) Uani 1 1 d . . .
H18 H 0.3570 0.4354 0.2098 0.030 Uiso 1 1 calc R . .
C19 C 0.4681(8) 0.5110(6) 0.3094(6) 0.029(2) Uani 1 1 d . . .
H19 H 0.4959 0.4621 0.3398 0.035 Uiso 1 1 calc R . .
C20 C 0.5116(7) 0.5998(6) 0.3466(6) 0.0212(18) Uani 1 1 d . . .
C21 C 0.5872(8) 0.6202(6) 0.4302(6) 0.027(2) Uani 1 1 d . . .
H21 H 0.6137 0.5728 0.4635 0.033 Uiso 1 1 calc R . .
C22 C 0.6245(8) 0.7071(6) 0.4659(6) 0.028(2) Uani 1 1 d . . .
C23 C 0.5863(9) 0.7766(6) 0.4148(7) 0.034(2) Uani 1 1 d . . .
H23 H 0.6127 0.8371 0.4374 0.041 Uiso 1 1 calc R . .
C24 C 0.5127(9) 0.7579(6) 0.3345(7) 0.036(2) Uani 1 1 d . . .
H24 H 0.4880 0.8066 0.3025 0.043 Uiso 1 1 calc R . .
C25 C 0.4695(8) 0.6701(6) 0.2942(6) 0.026(2) Uani 1 1 d . . .
C26 C 0.3941(8) 0.6493(6) 0.2147(6) 0.025(2) Uani 1 1 d . . .
C27 C 0.3484(8) 0.7097(6) 0.1492(6) 0.0236(19) Uani 1 1 d . . .
C28 C 0.3624(8) 0.8012(6) 0.1434(6) 0.027(2) Uani 1 1 d . . .
H28 H 0.4096 0.8460 0.1860 0.033 Uiso 1 1 calc R . .
C29 C 0.2923(9) 0.8123(6) 0.0622(7) 0.033(2) Uani 1 1 d . A .
C30 C 0.2711(10) 0.8975(7) 0.0222(7) 0.039(3) Uani 1 1 d . . .
C31 C 0.6991(9) 0.7310(7) 0.5608(7) 0.034(2) Uani 1 1 d . . .
C32 C 0.6074(10) 0.7565(8) 0.6207(7) 0.048(3) Uani 1 1 d . . .
H32A H 0.5641 0.8058 0.5971 0.072 Uiso 1 1 calc R . .
H32B H 0.6513 0.7754 0.6818 0.072 Uiso 1 1 calc R . .
H32C H 0.5479 0.7048 0.6216 0.072 Uiso 1 1 calc R . .
C33 C 0.7645(9) 0.6530(6) 0.5980(7) 0.038(3) Uani 1 1 d . . .
H33A H 0.8112 0.6724 0.6582 0.058 Uiso 1 1 calc R . .
H33B H 0.8205 0.6339 0.5583 0.058 Uiso 1 1 calc R . .
H33C H 0.7034 0.6030 0.6012 0.058 Uiso 1 1 calc R . .
C34 C 0.7963(9) 0.8102(7) 0.5635(8) 0.045(3) Uani 1 1 d . . .
H34A H 0.7559 0.8626 0.5453 0.068 Uiso 1 1 calc R . .
H34B H 0.8523 0.7950 0.5223 0.068 Uiso 1 1 calc R . .
H34C H 0.8429 0.8236 0.6246 0.068 Uiso 1 1 calc R . .
F1 F 0.2550(6) 0.1707(4) 0.1517(5) 0.061(2) Uani 1 1 d . . .
F2 F 0.0907(7) 0.1999(4) 0.1965(5) 0.0599(19) Uani 1 1 d . . .
F3 F 0.0830(7) 0.1208(4) 0.0713(4) 0.061(2) Uani 1 1 d . . .
F4 F 0.1771(13) 0.9333(8) 0.0454(10) 0.073(3) Uani 0.642(7) 1 d PU A 1
F5 F 0.2410(14) 0.8868(8) -0.0660(8) 0.073(3) Uani 0.642(7) 1 d PU A 1
F6 F 0.3696(12) 0.9552(8) 0.0426(11) 0.081(4) Uani 0.642(7) 1 d PU A 1
F4' F 0.299(3) 0.9688(14) 0.0842(16) 0.073(3) Uani 0.358(7) 1 d P A 2
F5' F 0.154(2) 0.9060(14) -0.0174(17) 0.073(3) Uani 0.358(7) 1 d P A 2
F6' F 0.334(2) 0.9152(15) -0.042(2) 0.081(4) Uani 0.358(7) 1 d P A 2
Pt2 Pt 0.5000 0.5000 0.0000 0.01960(12) Uani 1 2 d S . .
N7 N 0.6044(6) 0.5974(4) 0.0880(5) 0.0183(15) Uani 1 1 d . . .
N8 N 0.4720(6) 0.6098(5) -0.0634(5) 0.0211(16) Uani 1 1 d . . .
N9 N 0.3991(7) 0.6201(5) -0.1403(5) 0.0264(17) Uani 1 1 d . . .
C35 C 0.6708(7) 0.5805(6) 0.1672(6) 0.0211(19) Uani 1 1 d . . .
H35 H 0.6691 0.5208 0.1829 0.025 Uiso 1 1 calc R . .
C36 C 0.7392(8) 0.6467(6) 0.2243(6) 0.024(2) Uani 1 1 d . . .
H36 H 0.7806 0.6330 0.2807 0.029 Uiso 1 1 calc R . .
C37 C 0.7505(8) 0.7341(6) 0.2024(6) 0.0217(18) Uani 1 1 d . . .
C38 C 0.8257(8) 0.8052(6) 0.2574(6) 0.027(2) Uani 1 1 d . . .
H38 H 0.8661 0.7936 0.3150 0.032 Uiso 1 1 calc R . .
C39 C 0.8432(8) 0.8886(6) 0.2324(6) 0.030(2) Uani 1 1 d . . .
C40 C 0.7761(10) 0.9058(7) 0.1479(7) 0.047(3) Uani 1 1 d . . .
H40 H 0.7853 0.9641 0.1290 0.056 Uiso 1 1 calc R . .
C41 C 0.6994(9) 0.8409(6) 0.0938(7) 0.039(3) Uani 1 1 d . . .
H41 H 0.6559 0.8549 0.0381 0.047 Uiso 1 1 calc R . .
C42 C 0.6830(7) 0.7523(6) 0.1189(6) 0.025(2) Uani 1 1 d . . .
C43 C 0.6081(7) 0.6823(6) 0.0633(6) 0.0218(19) Uani 1 1 d . . .
C44 C 0.5324(8) 0.6891(6) -0.0212(6) 0.026(2) Uani 1 1 d . . .
C45 C 0.4939(8) 0.7539(6) -0.0769(6) 0.027(2) Uani 1 1 d . . .
H45 H 0.5182 0.8164 -0.0676 0.032 Uiso 1 1 calc R . .
C46 C 0.4142(8) 0.7087(6) -0.1474(6) 0.0247(19) Uani 1 1 d . . .
C47 C 0.3425(9) 0.7443(6) -0.2246(7) 0.033(2) Uani 1 1 d . . .
C48 C 0.9343(9) 0.9632(6) 0.2861(7) 0.035(2) Uani 1 1 d . . .
C49 C 0.8774(11) 1.0504(8) 0.2927(10) 0.065(4) Uani 1 1 d . . .
H49A H 0.8451 1.0653 0.2323 0.097 Uiso 1 1 calc R . .
H49B H 0.9400 1.0980 0.3230 0.097 Uiso 1 1 calc R . .
H49C H 0.8104 1.0444 0.3271 0.097 Uiso 1 1 calc R . .
C50 C 0.9822(11) 0.9409(8) 0.3807(7) 0.057(3) Uani 1 1 d . . .
H50A H 1.0421 0.9896 0.4120 0.085 Uiso 1 1 calc R . .
H50B H 1.0216 0.8853 0.3776 0.085 Uiso 1 1 calc R . .
H50C H 0.9136 0.9333 0.4135 0.085 Uiso 1 1 calc R . .
C51 C 1.0418(10) 0.9755(8) 0.2359(8) 0.058(4) Uani 1 1 d . . .
H51A H 1.0147 1.0012 0.1797 0.087 Uiso 1 1 calc R . .
H51B H 1.0715 0.9174 0.2227 0.087 Uiso 1 1 calc R . .
H51C H 1.1083 1.0159 0.2733 0.087 Uiso 1 1 calc R . .
F7 F 0.3859(6) 0.8272(4) -0.2341(5) 0.061(2) Uani 1 1 d . . .
F8 F 0.2247(5) 0.7488(5) -0.2189(5) 0.0552(18) Uani 1 1 d . . .
F9 F 0.3423(7) 0.6963(5) -0.3021(4) 0.068(2) Uani 1 1 d . . .
C52 C 0.5291(7) 0.9980(5) 0.5926(4) 0.150 Uiso 0.50 1 d PRD B -1
C53 C 0.4117(7) 0.9675(5) 0.5469(4) 0.150 Uiso 0.50 1 d PR B -1
H53A H 0.3510 0.9447 0.5788 0.180 Uiso 0.50 1 calc PR B -1
C54 C 0.3829(7) 0.9706(5) 0.4546(4) 0.150 Uiso 0.50 1 d PR B -1
H54A H 0.3026 0.9498 0.4234 0.180 Uiso 0.50 1 calc PR B -1
C55 C 0.4716(7) 1.0040(5) 0.4080(4) 0.150 Uiso 0.50 1 d PRD B -1
C56 C 0.5891(7) 1.0345(5) 0.4537(4) 0.150 Uiso 0.50 1 d PR B -1
H56A H 0.6497 1.0573 0.4219 0.180 Uiso 0.50 1 calc PR B -1
C57 C 0.6178(7) 1.0314(5) 0.5460(4) 0.150 Uiso 0.50 1 d PR B -1
H57A H 0.6981 1.0522 0.5772 0.180 Uiso 0.50 1 calc PR B -1
C58 C 0.5344(7) 0.9882(5) 0.6890(4) 0.200 Uiso 0.50 1 d PRD B -1
H58A H 0.4544 0.9619 0.6988 0.300 Uiso 0.50 1 calc PR B -1
H58B H 0.5546 1.0471 0.7234 0.300 Uiso 0.50 1 calc PR B -1
H58C H 0.5976 0.9492 0.7089 0.300 Uiso 0.50 1 calc PR B -1
C59 C 0.4664(7) 1.0138(5) 0.3116(4) 0.200 Uiso 0.50 1 d PRD B -1
H59A H 0.5463 1.0401 0.3018 0.300 Uiso 0.50 1 calc PR B -1
H59B H 0.4032 1.0528 0.2918 0.300 Uiso 0.50 1 calc PR B -1
H59C H 0.4461 0.9549 0.2772 0.300 Uiso 0.50 1 calc PR B -1

loop_
_atom_site_aniso_label
_atom_site_aniso_U_11
_atom_site_aniso_U_22
_atom_site_aniso_U_33
_atom_site_aniso_U_23
_atom_site_aniso_U_13
_atom_site_aniso_U_12
Pt1 0.02351(18) 0.01588(18) 0.0200(2) 0.00262(13) 0.00423(13) 0.00206(12)
N1 0.027(4) 0.018(4) 0.022(4) 0.000(3) 0.008(3) 0.004(3)
N2 0.027(4) 0.017(4) 0.027(4) 0.006(3) 0.006(3) -0.002(3)
N3 0.033(4) 0.021(4) 0.022(4) 0.009(3) 0.007(3) 0.002(3)
N4 0.031(4) 0.016(4) 0.015(4) 0.001(3) 0.000(3) -0.001(3)
N5 0.028(4) 0.014(4) 0.027(4) 0.011(3) 0.005(3) 0.009(3)
N6 0.032(4) 0.022(4) 0.023(4) 0.005(3) 0.007(3) 0.003(3)
C1 0.026(4) 0.019(5) 0.026(5) 0.007(4) -0.002(4) 0.000(4)
C2 0.040(5) 0.017(5) 0.030(6) 0.003(4) -0.007(4) 0.000(4)
C3 0.031(5) 0.031(5) 0.028(6) 0.005(4) 0.002(4) 0.005(4)
C4 0.033(5) 0.023(5) 0.026(5) 0.005(4) -0.006(4) 0.003(4)
C5 0.033(5) 0.035(6) 0.021(5) 0.002(4) 0.004(4) 0.007(4)
C6 0.029(5) 0.034(6) 0.046(7) -0.003(5) 0.006(5) 0.002(4)
C7 0.028(5) 0.026(5) 0.032(6) 0.004(4) 0.005(4) -0.004(4)
C8 0.022(3) 0.026(3) 0.013(3) 0.001(2) -0.001(2) 0.004(2)
C9 0.019(3) 0.025(3) 0.017(3) -0.003(2) -0.005(2) 0.001(2)
C10 0.029(4) 0.020(5) 0.021(5) -0.001(4) 0.012(4) 0.005(4)
C11 0.029(5) 0.032(6) 0.031(6) 0.005(4) 0.008(4) 0.001(4)
C12 0.033(5) 0.022(5) 0.027(5) -0.003(4) 0.002(4) 0.001(4)
C13 0.065(7) 0.027(6) 0.036(7) 0.007(5) 0.007(6) -0.001(5)
C14 0.044(6) 0.029(6) 0.030(6) 0.000(4) 0.000(4) 0.008(4)
C15 0.066(8) 0.068(10) 0.053(8) 0.006(8) 0.008(7) 0.018(8)
C16 0.055(7) 0.042(7) 0.023(6) -0.004(5) -0.010(5) 0.018(6)
C17 0.071(9) 0.060(10) 0.057(8) -0.001(8) -0.005(7) -0.001(7)
C15' 0.066(8) 0.068(10) 0.053(8) 0.006(8) 0.008(7) 0.018(8)
C16' 0.055(7) 0.042(7) 0.023(6) -0.004(5) -0.010(5) 0.018(6)
C17' 0.071(9) 0.060(10) 0.057(8) -0.001(8) -0.005(7) -0.001(7)
C18 0.037(5) 0.014(4) 0.027(5) 0.007(4) 0.009(4) 0.004(4)
C19 0.037(5) 0.019(5) 0.031(6) 0.005(4) 0.001(4) 0.003(4)
C20 0.024(4) 0.021(5) 0.018(5) 0.005(4) 0.001(3) 0.000(3)
C21 0.035(5) 0.023(5) 0.025(5) -0.001(4) 0.005(4) 0.007(4)
C22 0.033(5) 0.025(5) 0.026(5) 0.002(4) 0.006(4) 0.000(4)
C23 0.052(6) 0.017(5) 0.029(6) 0.003(4) -0.004(5) 0.007(4)
C24 0.048(6) 0.018(5) 0.037(6) -0.002(4) -0.002(5) 0.002(4)
C25 0.038(5) 0.021(5) 0.023(5) 0.011(4) 0.008(4) 0.007(4)
C26 0.037(5) 0.017(4) 0.031(5) 0.017(4) 0.023(4) 0.014(4)
C27 0.030(5) 0.020(5) 0.021(5) 0.002(4) 0.005(4) 0.004(4)
C28 0.042(5) 0.019(5) 0.021(5) 0.000(4) 0.007(4) 0.006(4)
C29 0.046(6) 0.015(5) 0.036(6) 0.002(4) 0.001(5) 0.009(4)
C30 0.060(7) 0.020(5) 0.035(6) 0.007(4) -0.006(5) 0.013(5)
C31 0.038(5) 0.029(5) 0.031(6) 0.001(4) -0.009(4) 0.000(4)
C32 0.051(7) 0.062(8) 0.031(6) -0.006(6) 0.006(5) 0.015(6)
C33 0.046(6) 0.027(6) 0.037(6) 0.006(5) -0.006(5) -0.001(4)
C34 0.042(6) 0.031(6) 0.057(8) 0.011(5) -0.003(5) -0.003(5)
F1 0.065(4) 0.039(4) 0.075(5) 0.032(4) -0.011(4) 0.004(3)
F2 0.097(5) 0.040(4) 0.050(4) 0.021(3) 0.031(4) -0.002(4)
F3 0.100(5) 0.023(3) 0.046(4) 0.013(3) -0.015(4) -0.018(3)
F4 0.103(7) 0.049(6) 0.081(7) 0.022(5) 0.026(6) 0.045(5)
F5 0.123(8) 0.045(5) 0.051(6) 0.016(5) -0.004(5) 0.023(5)
F6 0.081(6) 0.051(6) 0.107(8) 0.048(6) -0.007(6) -0.009(5)
F4' 0.103(7) 0.049(6) 0.081(7) 0.022(5) 0.026(6) 0.045(5)
F5' 0.123(8) 0.045(5) 0.051(6) 0.016(5) -0.004(5) 0.023(5)
F6' 0.081(6) 0.051(6) 0.107(8) 0.048(6) -0.007(6) -0.009(5)
Pt2 0.0233(2) 0.0142(2) 0.0214(3) 0.00238(19) 0.00404(19) 0.00171(18)
N7 0.019(3) 0.016(4) 0.022(4) 0.004(3) 0.007(3) 0.004(3)
N8 0.029(4) 0.014(4) 0.022(4) 0.001(3) 0.007(3) 0.005(3)
N9 0.034(4) 0.020(4) 0.023(4) 0.001(3) 0.000(3) 0.002(3)
C35 0.021(4) 0.015(4) 0.027(5) 0.000(4) 0.005(4) -0.002(3)
C36 0.027(4) 0.018(5) 0.028(5) -0.001(4) 0.006(4) 0.001(3)
C37 0.028(4) 0.019(4) 0.020(5) 0.004(4) 0.010(4) 0.001(3)
C38 0.034(5) 0.015(4) 0.029(5) 0.002(4) 0.004(4) -0.006(4)
C39 0.037(5) 0.024(5) 0.026(5) 0.001(4) -0.002(4) -0.003(4)
C40 0.062(7) 0.025(6) 0.043(7) 0.010(5) -0.016(5) -0.016(5)
C41 0.048(6) 0.024(5) 0.040(6) 0.014(5) -0.011(5) 0.004(4)
C42 0.023(4) 0.017(5) 0.035(6) 0.005(4) 0.005(4) 0.004(3)
C43 0.021(4) 0.014(4) 0.031(5) 0.008(4) 0.005(4) 0.003(3)
C44 0.022(4) 0.028(5) 0.029(5) 0.001(4) 0.004(4) 0.000(4)
C45 0.033(5) 0.026(5) 0.018(5) 0.007(4) -0.002(4) 0.001(4)
C46 0.032(5) 0.016(4) 0.027(5) 0.005(4) 0.008(4) 0.004(4)
C47 0.040(6) 0.022(5) 0.035(6) 0.011(4) -0.002(4) 0.002(4)
C48 0.047(6) 0.016(5) 0.038(6) 0.004(4) -0.004(5) -0.003(4)
C49 0.062(8) 0.033(7) 0.087(11) -0.020(7) -0.009(7) 0.001(6)
C50 0.080(9) 0.037(7) 0.039(7) 0.000(5) -0.016(6) -0.016(6)
C51 0.058(7) 0.048(8) 0.055(8) 0.004(6) -0.013(6) -0.025(6)
F7 0.081(5) 0.034(4) 0.060(5) 0.035(3) -0.020(4) -0.015(3)
F8 0.043(4) 0.064(5) 0.062(5) 0.037(4) -0.002(3) 0.016(3)
F9 0.113(6) 0.073(5) 0.016(3) 0.000(3) -0.006(3) 0.036(4)

loop_
_atom_type_symbol
_atom_type_description
_atom_type_scat_dispersion_real
_atom_type_scat_dispersion_imag
_atom_type_scat_source
C C 0.0033 0.0016 'International Tables Vol C Tables 4.2.6.8 and 6.1.1.4'
H H 0.0000 0.0000 'International Tables Vol C Tables 4.2.6.8 and 6.1.1.4'
N N 0.0061 0.0033 'International Tables Vol C Tables 4.2.6.8 and 6.1.1.4'
F F 0.0171 0.0103 'International Tables Vol C Tables 4.2.6.8 and 6.1.1.4'
Pt Pt -1.7033 8.3905 'International Tables Vol C Tables 4.2.6.8 and 6.1.1.4'

loop_
_geom_angle_atom_site_label_1
_geom_angle_atom_site_label_2
_geom_angle_atom_site_label_3
_geom_angle
_geom_angle_site_symmetry_1
_geom_angle_site_symmetry_3
N5 Pt1 N2 175.8(3) . .
N5 Pt1 N4 78.5(3) . .
N2 Pt1 N4 101.4(3) . .
N5 Pt1 N1 101.5(3) . .
N2 Pt1 N1 78.7(3) . .
N4 Pt1 N1 178.6(3) . .
C9 N1 C1 123.3(8) . .
C9 N1 Pt1 114.2(6) . .
C1 N1 Pt1 122.4(6) . .
N3 N2 C10 112.7(7) . .
N3 N2 Pt1 131.1(6) . .
C10 N2 Pt1 116.1(6) . .
N2 N3 C12 104.2(7) . .
C18 N4 C26 117.3(7) . .
C18 N4 Pt1 124.3(6) . .
C26 N4 Pt1 118.4(6) . .
N6 N5 C27 113.1(7) . .
N6 N5 Pt1 130.8(6) . .
C27 N5 Pt1 116.0(6) . .
N5 N6 C29 103.3(7) . .
C2 C1 N1 121.2(8) . .
C1 C2 C3 121.3(9) . .
C8 C3 C4 119.2(9) . .
C8 C3 C2 118.2(9) . .
C4 C3 C2 122.6(9) . .
C5 C4 C3 122.4(9) . .
C4 C5 C6 116.0(9) . .
C4 C5 C14 121.7(9) . .
C6 C5 C14 122.2(9) . .
C7 C6 C5 124.2(9) . .
C6 C7 C8 118.9(9) . .
C3 C8 C7 119.0(8) . .
C3 C8 C9 119.1(8) . .
C7 C8 C9 121.9(8) . .
N1 C9 C10 116.8(7) . .
N1 C9 C8 116.9(8) . .
C10 C9 C8 126.2(8) . .
N2 C10 C11 106.2(8) . .
N2 C10 C9 114.1(7) . .
C11 C10 C9 139.7(9) . .
C12 C11 C10 104.3(8) . .
N3 C12 C11 112.6(9) . .
N3 C12 C13 119.2(9) . .
C11 C12 C13 128.2(9) . .
F1 C13 F3 106.3(9) . .
F1 C13 F2 105.5(9) . .
F3 C13 F2 106.5(9) . .
F1 C13 C12 114.2(9) . .
F3 C13 C12 111.1(9) . .
F2 C13 C12 112.7(9) . .
C15 C14 C16 114.7(13) . .
C15 C14 C5 107.4(11) . .
C16 C14 C5 110.1(9) . .
C15 C14 C17' 130(2) . .
C16 C14 C17' 80.4(18) . .
C5 C14 C17' 111.1(18) . .
C15 C14 C15' 34.9(15) . .
C16 C14 C15' 137.5(17) . .
C5 C14 C15' 108.7(16) . .
C17' C14 C15' 101(2) . .
C15 C14 C17 104.6(14) . .
C16 C14 C17 107.6(12) . .
C5 C14 C17 112.4(11) . .
C17' C14 C17 30.4(16) . .
C15' C14 C17 72.0(17) . .
C15 C14 C16' 61.3(14) . .
C16 C14 C16' 55.4(12) . .
C5 C14 C16' 113.2(12) . .
C17' C14 C16' 125(2) . .
C15' C14 C16' 93.5(19) . .
C17 C14 C16' 134.4(15) . .
C19 C18 N4 123.2(8) . .
C18 C19 C20 120.6(8) . .
C21 C20 C19 123.2(8) . .
C21 C20 C25 120.6(8) . .
C19 C20 C25 116.2(8) . .
C22 C21 C20 121.9(9) . .
C21 C22 C23 118.3(9) . .
C21 C22 C31 122.6(9) . .
C23 C22 C31 119.0(8) . .
C24 C23 C22 120.4(9) . .
C23 C24 C25 124.3(9) . .
C26 C25 C24 125.7(9) . .
C26 C25 C20 119.8(8) . .
C24 C25 C20 114.5(8) . .
C25 C26 N4 122.7(8) . .
C25 C26 C27 128.2(8) . .
N4 C26 C27 109.1(8) . .
N5 C27 C28 106.3(8) . .
N5 C27 C26 117.9(8) . .
C28 C27 C26 135.8(9) . .
C29 C28 C27 104.4(8) . .
N6 C29 C28 112.9(8) . .
N6 C29 C30 119.4(9) . .
C28 C29 C30 127.7(9) . .
F4 C30 F6' 130.2(14) . .
F4 C30 F6 110.0(12) . .
F6' C30 F6 61.7(13) . .
F4 C30 F5 102.1(11) . .
F6' C30 F5 48.0(11) . .
F6 C30 F5 107.3(12) . .
F4 C30 F4' 64.9(12) . .
F6' C30 F4' 105.6(17) . .
F6 C30 F4' 49.3(11) . .
F5 C30 F4' 134.7(13) . .
F4 C30 F5' 43.6(11) . .
F6' C30 F5' 102.3(17) . .
F6 C30 F5' 131.9(13) . .
F5 C30 F5' 60.4(12) . .
F4' C30 F5' 103.7(16) . .
F4 C30 C29 112.8(11) . .
F6' C30 C29 115.6(13) . .
F6 C30 C29 111.1(10) . .
F5 C30 C29 113.0(10) . .
F4' C30 C29 111.9(12) . .
F5' C30 C29 116.4(13) . .
C32 C31 C34 109.5(9) . .
C32 C31 C22 106.3(8) . .
C34 C31 C22 111.2(8) . .
C32 C31 C33 108.7(9) . .
C34 C31 C33 107.9(8) . .
C22 C31 C33 113.2(8) . .
N8 Pt2 N8 179.999(1) . 2_665
N8 Pt2 N7 102.0(3) . 2_665
N8 Pt2 N7 78.0(3) 2_665 2_665
N8 Pt2 N7 78.0(3) . .
N8 Pt2 N7 102.0(3) 2_665 .
N7 Pt2 N7 180.0(3) 2_665 .
C35 N7 C43 120.0(7) . .
C35 N7 Pt2 122.9(6) . .
C43 N7 Pt2 117.0(6) . .
N9 N8 C44 112.6(7) . .
N9 N8 Pt2 130.5(6) . .
C44 N8 Pt2 116.8(6) . .
N8 N9 C46 104.2(7) . .
C36 C35 N7 121.5(8) . .
C35 C36 C37 121.6(9) . .
C36 C37 C38 124.1(8) . .
C36 C37 C42 117.3(8) . .
C38 C37 C42 118.6(8) . .
C39 C38 C37 123.5(9) . .
C38 C39 C40 117.3(8) . .
C38 C39 C48 124.2(9) . .
C40 C39 C48 118.4(8) . .
C41 C40 C39 121.6(9) . .
C40 C41 C42 121.3(9) . .
C43 C42 C37 119.3(8) . .
C43 C42 C41 123.0(9) . .
C37 C42 C41 117.6(8) . .
N7 C43 C42 120.1(8) . .
N7 C43 C44 113.2(8) . .
C42 C43 C44 126.7(8) . .
N8 C44 C45 105.2(8) . .
N8 C44 C43 114.9(8) . .
C45 C44 C43 139.9(9) . .
C46 C45 C44 105.5(8) . .
N9 C46 C45 112.6(8) . .
N9 C46 C47 118.6(8) . .
C45 C46 C47 128.8(8) . .
F7 C47 F9 106.4(9) . .
F7 C47 F8 105.2(8) . .
F9 C47 F8 105.6(8) . .
F7 C47 C46 111.8(8) . .
F9 C47 C46 113.1(8) . .
F8 C47 C46 114.0(8) . .
C49 C48 C50 108.4(10) . .
C49 C48 C39 111.4(9) . .
C50 C48 C39 112.3(8) . .
C49 C48 C51 108.4(9) . .
C50 C48 C51 109.1(9) . .
C39 C48 C51 107.2(9) . .
C53 C52 C57 120.0 . .
C53 C52 C58 108.9 . .
C57 C52 C58 131.1 . .
C52 C53 C54 120.0 . .
C55 C54 C53 120.0 . .
C54 C55 C56 120.0 . .
C54 C55 C59 131.1 . .
C56 C55 C59 108.9 . .
C57 C56 C55 120.0 . .
C56 C57 C52 120.0 . .

loop_
_geom_bond_atom_site_label_1
_geom_bond_atom_site_label_2
_geom_bond_distance
_geom_bond_site_symmetry_2
Pt1 N5 2.009(7) .
Pt1 N2 2.010(7) .
Pt1 N4 2.033(7) .
Pt1 N1 2.041(7) .
N1 C9 1.339(11) .
N1 C1 1.358(11) .
N2 N3 1.322(10) .
N2 C10 1.357(11) .
N3 C12 1.348(11) .
N4 C18 1.353(11) .
N4 C26 1.399(11) .
N5 N6 1.341(10) .
N5 C27 1.354(11) .
N6 C29 1.348(11) .
C1 C2 1.339(12) .
C2 C3 1.411(12) .
C3 C8 1.391(12) .
C3 C4 1.406(12) .
C4 C5 1.379(12) .
C5 C6 1.408(14) .
C5 C14 1.528(13) .
C6 C7 1.341(13) .
C7 C8 1.428(12) .
C8 C9 1.493(11) .
C9 C10 1.408(12) .
C10 C11 1.390(12) .
C11 C12 1.368(13) .
C12 C13 1.485(14) .
C13 F1 1.322(13) .
C13 F3 1.334(12) .
C13 F2 1.339(12) .
C14 C15 1.43(2) .
C14 C16 1.509(17) .
C14 C17' 1.51(4) .
C14 C15' 1.60(4) .
C14 C17 1.59(2) .
C14 C16' 1.63(3) .
C18 C19 1.352(12) .
C19 C20 1.419(12) .
C20 C21 1.394(12) .
C20 C25 1.441(12) .
C21 C22 1.377(12) .
C22 C23 1.408(13) .
C22 C31 1.534(13) .
C23 C24 1.344(13) .
C24 C25 1.419(12) .
C25 C26 1.344(13) .
C26 C27 1.462(12) .
C27 C28 1.387(12) .
C28 C29 1.376(13) .
C29 C30 1.487(13) .
C30 F4 1.301(15) .
C30 F6' 1.32(3) .
C30 F6 1.314(15) .
C30 F5 1.319(15) .
C30 F4' 1.35(3) .
C30 F5' 1.36(3) .
C31 C32 1.526(14) .
C31 C34 1.532(13) .
C31 C33 1.533(13) .
Pt2 N8 2.005(7) .
Pt2 N8 2.005(7) 2_665
Pt2 N7 2.035(7) 2_665
Pt2 N7 2.035(7) .
N7 C35 1.357(11) .
N7 C43 1.364(10) .
N8 N9 1.334(10) .
N8 C44 1.372(11) .
N9 C46 1.349(11) .
C35 C36 1.352(12) .
C36 C37 1.387(12) .
C37 C38 1.416(11) .
C37 C42 1.422(12) .
C38 C39 1.351(12) .
C39 C40 1.429(13) .
C39 C48 1.525(12) .
C40 C41 1.358(13) .
C41 C42 1.426(12) .
C42 C43 1.407(12) .
C43 C44 1.428(12) .
C44 C45 1.394(12) .
C45 C46 1.360(12) .
C46 C47 1.472(13) .
C47 F7 1.328(10) .
C47 F9 1.328(12) .
C47 F8 1.332(11) .
C48 C49 1.511(15) .
C48 C50 1.522(14) .
C48 C51 1.526(15) .
C52 C53 1.3900 .
C52 C57 1.3901 .
C52 C58 1.4758 .
C53 C54 1.3901 .
C54 C55 1.3899 .
C55 C56 1.3900 .
C55 C59 1.4756 .
C56 C57 1.3899 .
